data_4135576
loop_
_publ_author_name
'Haut, Franz-Lucas'
'Habiger, Christoph'
'Wein, Lukas A.'
'Wurst, Klaus'
'Podewitz, Maren'
'Magauer, Thomas'

_publ_section_title
;
 Rapid Assembly of Tetrasubstituted Furans via Pummerer-Type
 Rearrangement.
;
_journal_issue 2
_journal_name_full 'Journal of the American Chemical Society'
_journal_page_first 1216
_journal_page_last 1223
_journal_paper_doi 10.1021/jacs.0c12194
_journal_volume 143
_journal_year 2021
_chemical_formula_sum 'C12 H18 O2 S'
_chemical_formula_weight 226.32
_space_group_crystal_system triclinic
_space_group_IT_number 2
_space_group_name_Hall '-P 1'
_space_group_name_H-M_alt 'P -1'
_atom_sites_solution_hydrogens mixed
_audit_creation_method SHELXL-2014/7
_cell_angle_alpha 108.4650(10)
_cell_angle_beta 102.6140(10)
_cell_angle_gamma 98.5840(10)
_cell_formula_units_Z 8
_cell_length_a 9.1402(4)
_cell_length_b 15.4595(7)
_cell_length_c 19.9824(9)
_cell_measurement_reflns_used 9975
_cell_measurement_temperature 183(2)
_cell_measurement_theta_max 23.8
_cell_measurement_theta_min 2.2
_cell_volume 2539.8(2)
_computing_cell_refinement 'Bruker SAINT-V 8.34A'
_computing_data_collection 'Bruker Apex III'
_computing_data_reduction 'Bruker SAINT-V 8.34A'
_computing_structure_refinement 'SHELXL-2014/7 (Sheldrick, 2014)'
_computing_structure_solution 'SHELXTL-XT-2014/4 (Bruker AXS, 2014)'
_diffrn_ambient_temperature 183(2)
_diffrn_detector_area_resol_mean 10.4
_diffrn_measured_fraction_theta_full 0.999
_diffrn_measured_fraction_theta_max 0.999
_diffrn_measurement_device_type 'Bruker D8 QUEST PHOTON 100'
_diffrn_measurement_method '\f and \w scans'
_diffrn_radiation_monochromator 'multi layered optics'
_diffrn_radiation_type MoK\a
_diffrn_radiation_wavelength 0.71073
_diffrn_reflns_av_R_equivalents 0.0591
_diffrn_reflns_av_unetI/netI 0.0409
_diffrn_reflns_Laue_measured_fraction_full 0.999
_diffrn_reflns_Laue_measured_fraction_max 0.999
_diffrn_reflns_limit_h_max 10
_diffrn_reflns_limit_h_min -10
_diffrn_reflns_limit_k_max 16
_diffrn_reflns_limit_k_min -16
_diffrn_reflns_limit_l_max 21
_diffrn_reflns_limit_l_min -21
_diffrn_reflns_number 39037
_diffrn_reflns_point_group_measured_fraction_full 0.999
_diffrn_reflns_point_group_measured_fraction_max 0.999
_diffrn_reflns_theta_full 22.998
_diffrn_reflns_theta_max 22.998
_diffrn_reflns_theta_min 2.241
_diffrn_source 'Incoatec Microfocus'
_exptl_absorpt_coefficient_mu 0.235
_exptl_absorpt_correction_T_max 0.957
_exptl_absorpt_correction_T_min 0.928
_exptl_absorpt_correction_type multi-scan
_exptl_absorpt_process_details 'Bruker SADABS-2014/5)'
_exptl_crystal_colour colourless
_exptl_crystal_density_diffrn 1.184
_exptl_crystal_description prism
_exptl_crystal_F_000 976
_exptl_crystal_size_max 0.160
_exptl_crystal_size_mid 0.110
_exptl_crystal_size_min 0.050
_refine_diff_density_max 0.516
_refine_diff_density_min -0.426
_refine_diff_density_rms 0.047
_refine_ls_extinction_method none
_refine_ls_goodness_of_fit_ref 1.037
_refine_ls_hydrogen_treatment mixed
_refine_ls_matrix_type full
_refine_ls_number_parameters 561
_refine_ls_number_reflns 7034
_refine_ls_number_restraints 4
_refine_ls_restrained_S_all 1.037
_refine_ls_R_factor_all 0.0787
_refine_ls_R_factor_gt 0.0522
_refine_ls_shift/su_max 0.000
_refine_ls_shift/su_mean 0.000
_refine_ls_structure_factor_coef Fsqd
_refine_ls_weighting_details 'w=1/[\s^2^(Fo^2^)+(0.0407P)^2^+2.7899P] where P=(Fo^2^+2Fc^2^)/3'
_refine_ls_weighting_scheme calc
_refine_ls_wR_factor_gt 0.1109
_refine_ls_wR_factor_ref 0.1201
_reflns_Friedel_coverage 0.000
_reflns_number_gt 5246
_reflns_number_total 7034
_reflns_threshold_expression 'I > 2\s(I)'
_cod_data_source_file ja0c12194_si_002.cif
_cod_data_source_block 11d
_cod_database_code 4135576
_shelx_shelxl_version_number 2014/7
_shelx_space_group_comment
;
The symmetry employed for this shelxl refinement is uniquely defined
by the following loop, which should always be used as a source of
symmetry information in preference to the above space-group names.
They are only intended as comments.
;
_shelx_estimated_absorpt_t_min 0.963
_shelx_estimated_absorpt_t_max 0.988

loop_
_space_group_symop_operation_xyz
'x, y, z'
'-x, -y, -z'

loop_
_atom_site_label
_atom_site_type_symbol
_atom_site_fract_x
_atom_site_fract_y
_atom_site_fract_z
_atom_site_U_iso_or_equiv
_atom_site_adp_type
_atom_site_occupancy
_atom_site_site_symmetry_order
_atom_site_calc_flag
_atom_site_refinement_flags_posn
_atom_site_refinement_flags_adp
_atom_site_refinement_flags_occupancy
_atom_site_disorder_assembly
_atom_site_disorder_group
S1 S 0.42045(12) 0.87500(7) 0.58566(5) 0.0553(3) Uani 1 1 d . . . . .
S2 S 0.69525(11) 0.04545(7) 0.15396(6) 0.0508(3) Uani 1 1 d . . . . .
S3 S -0.10809(12) 0.11554(7) -0.07338(5) 0.0569(3) Uani 1 1 d . . . . .
S4 S 1.04118(12) 0.91937(8) 0.34918(6) 0.0649(3) Uani 1 1 d . . . . .
O1 O 0.5668(2) 0.57901(15) 0.35848(12) 0.0356(5) Uani 1 1 d D . . . .
H1O H 0.548(4) 0.5216(13) 0.3385(17) 0.043(11) Uiso 1 1 d D . . . .
O2 O 0.4971(3) 0.39338(15) 0.27800(13) 0.0365(5) Uani 1 1 d D . . . .
H2O H 0.470(4) 0.384(2) 0.2339(11) 0.045(11) Uiso 1 1 d D . . . .
O3 O 0.4095(3) 0.41373(16) 0.14519(12) 0.0379(6) Uani 1 1 d D . . . .
H3O H 0.437(3) 0.4704(13) 0.1602(16) 0.029(9) Uiso 1 1 d D . . . .
O4 O 0.5141(3) 0.59977(15) 0.22523(13) 0.0362(5) Uani 1 1 d D . . . .
H4O H 0.542(4) 0.608(2) 0.2692(11) 0.048(12) Uiso 1 1 d D . . . .
O11 O 0.6709(2) 0.85134(14) 0.53929(11) 0.0377(5) Uani 1 1 d . . . . .
O22 O 0.4239(2) 0.09160(14) 0.14779(11) 0.0387(6) Uani 1 1 d . . . . .
O33 O 0.1987(3) 0.13837(14) -0.02850(12) 0.0421(6) Uani 1 1 d . . . . .
O44 O 0.7519(3) 0.89329(15) 0.35926(12) 0.0433(6) Uani 1 1 d . . . . .
C1 C 0.3132(4) 0.9114(3) 0.5175(2) 0.0545(10) Uani 1 1 d . . . . .
H1A H 0.2489 0.9513 0.5390 0.082 Uiso 1 1 calc R U . . .
H1B H 0.3847 0.9467 0.5001 0.082 Uiso 1 1 calc R U . . .
H1C H 0.2472 0.8560 0.4761 0.082 Uiso 1 1 calc R U . . .
C2 C 0.6423(5) -0.0505(3) 0.1835(2) 0.0667(12) Uani 1 1 d . . . . .
H2A H 0.7010 -0.0976 0.1679 0.100 Uiso 1 1 calc R U . . .
H2B H 0.6655 -0.0270 0.2373 0.100 Uiso 1 1 calc R U . . .
H2C H 0.5317 -0.0791 0.1615 0.100 Uiso 1 1 calc R U . . .
C3 C -0.1617(4) 0.0823(2) -0.00195(19) 0.0461(9) Uani 1 1 d . . . . .
H3A H -0.2670 0.0429 -0.0212 0.069 Uiso 1 1 calc R U . . .
H3B H -0.0905 0.0471 0.0150 0.069 Uiso 1 1 calc R U . . .
H3C H -0.1569 0.1388 0.0393 0.069 Uiso 1 1 calc R U . . .
C4 C 1.0511(6) 0.9972(3) 0.3031(3) 0.1053(19) Uani 1 1 d . . . . .
H4A H 1.1573 1.0345 0.3180 0.158 Uiso 1 1 calc R U . . .
H4B H 1.0192 0.9621 0.2499 0.158 Uiso 1 1 calc R U . . .
H4C H 0.9824 1.0391 0.3152 0.158 Uiso 1 1 calc R U . . .
C11 C 0.6654(3) 0.6088(2) 0.43213(16) 0.0287(7) Uani 1 1 d . . . . .
H11 H 0.6378 0.5601 0.4532 0.034 Uiso 1 1 calc R U . . .
C12 C 0.8389(3) 0.6229(2) 0.43678(17) 0.0329(8) Uani 1 1 d . . . . .
C13 C 0.8987(4) 0.7171(2) 0.42974(18) 0.0395(8) Uani 1 1 d . . . . .
H13A H 1.0082 0.7232 0.4300 0.047 Uiso 1 1 calc R U . . .
H13B H 0.8399 0.7167 0.3817 0.047 Uiso 1 1 calc R U . . .
C14 C 0.8860(4) 0.8030(2) 0.49081(18) 0.0383(8) Uani 1 1 d . . . . .
H14A H 0.9661 0.8156 0.5372 0.046 Uiso 1 1 calc R U . . .
H14B H 0.9003 0.8591 0.4769 0.046 Uiso 1 1 calc R U . . .
C15 C 0.7308(3) 0.7819(2) 0.50045(16) 0.0315(7) Uani 1 1 d . . . . .
C16 C 0.6318(3) 0.6979(2) 0.47588(15) 0.0265(7) Uani 1 1 d . . . . .
C17 C 0.4981(3) 0.7131(2) 0.49990(16) 0.0310(7) Uani 1 1 d . . . . .
C18 C 0.5253(4) 0.8061(2) 0.53789(17) 0.0360(8) Uani 1 1 d . . . . .
C19 C 0.8653(4) 0.5436(2) 0.37512(19) 0.0492(10) Uani 1 1 d . . . . .
H19A H 0.8110 0.5444 0.3273 0.074 Uiso 1 1 calc R U . . .
H19B H 0.9760 0.5523 0.3798 0.074 Uiso 1 1 calc R U . . .
H19C H 0.8258 0.4832 0.3787 0.074 Uiso 1 1 calc R U . . .
C20 C 0.9247(4) 0.6204(2) 0.51104(18) 0.0407(8) Uani 1 1 d . . . . .
H20A H 0.9087 0.6710 0.5510 0.061 Uiso 1 1 calc R U . . .
H20B H 0.8850 0.5598 0.5142 0.061 Uiso 1 1 calc R U . . .
H20C H 1.0352 0.6289 0.5153 0.061 Uiso 1 1 calc R U . . .
C21 C 0.4278(3) 0.3115(2) 0.28923(16) 0.0294(7) Uani 1 1 d . . . . .
H21 H 0.4752 0.3194 0.3415 0.035 Uiso 1 1 calc R U . . .
C22 C 0.2517(3) 0.2964(2) 0.27673(17) 0.0315(7) Uani 1 1 d . . . . .
C23 C 0.1669(3) 0.2534(2) 0.19421(17) 0.0352(8) Uani 1 1 d . . . . .
H23A H 0.0549 0.2476 0.1877 0.042 Uiso 1 1 calc R U . . .
H23B H 0.2014 0.2966 0.1702 0.042 Uiso 1 1 calc R U . . .
C24 C 0.1940(4) 0.1568(2) 0.15572(18) 0.0388(8) Uani 1 1 d . . . . .
H24A H 0.1309 0.1082 0.1669 0.047 Uiso 1 1 calc R U . . .
H24B H 0.1641 0.1408 0.1018 0.047 Uiso 1 1 calc R U . . .
C25 C 0.3592(4) 0.1606(2) 0.18274(16) 0.0318(8) Uani 1 1 d . . . . .
C26 C 0.4651(3) 0.2267(2) 0.24138(15) 0.0259(7) Uani 1 1 d . . . . .
C27 C 0.6089(3) 0.1988(2) 0.24476(17) 0.0304(7) Uani 1 1 d . . . . .
C28 C 0.5787(4) 0.1173(2) 0.18742(17) 0.0344(8) Uani 1 1 d . . . . .
C29 C 0.2117(4) 0.3902(2) 0.3109(2) 0.0487(9) Uani 1 1 d . . . . .
H29A H 0.2660 0.4175 0.3636 0.073 Uiso 1 1 calc R U . . .
H29B H 0.2434 0.4332 0.2869 0.073 Uiso 1 1 calc R U . . .
H29C H 0.1002 0.3800 0.3040 0.073 Uiso 1 1 calc R U . . .
C30 C 0.2035(4) 0.2298(2) 0.31543(18) 0.0414(9) Uani 1 1 d . . . . .
H30A H 0.2288 0.1696 0.2938 0.062 Uiso 1 1 calc R U . . .
H30B H 0.2588 0.2577 0.3680 0.062 Uiso 1 1 calc R U . . .
H30C H 0.0921 0.2197 0.3092 0.062 Uiso 1 1 calc R U . . .
C31 C 0.4213(4) 0.3809(2) 0.07095(16) 0.0331(8) Uani 1 1 d . . . . .
H31 H 0.3988 0.4286 0.0486 0.040 Uiso 1 1 calc R U . . .
C32 C 0.5815(4) 0.3648(2) 0.06636(17) 0.0386(8) Uani 1 1 d . . . . .
C33 C 0.6000(4) 0.2729(2) 0.07841(18) 0.0432(9) Uani 1 1 d . . . . .
H33A H 0.7057 0.2655 0.0783 0.052 Uiso 1 1 calc R U . . .
H33B H 0.5886 0.2779 0.1275 0.052 Uiso 1 1 calc R U . . .
C34 C 0.4842(4) 0.1853(2) 0.02061(19) 0.0448(9) Uani 1 1 d . . . . .
H34A H 0.5139 0.1675 -0.0258 0.054 Uiso 1 1 calc R U . . .
H34B H 0.4818 0.1321 0.0382 0.054 Uiso 1 1 calc R U . . .
C35 C 0.3315(4) 0.2073(2) 0.00824(17) 0.0353(8) Uani 1 1 d . . . . .
C36 C 0.2994(4) 0.2922(2) 0.02905(16) 0.0308(7) Uani 1 1 d . . . . .
C37 C 0.1356(4) 0.2781(2) 0.00486(17) 0.0348(8) Uani 1 1 d . . . . .
C38 C 0.0790(4) 0.1840(2) -0.02946(17) 0.0410(9) Uani 1 1 d . . . . .
C39 C 0.7078(4) 0.4461(3) 0.1248(2) 0.0593(11) Uani 1 1 d . . . . .
H39A H 0.7001 0.4498 0.1738 0.089 Uiso 1 1 calc R U . . .
H39B H 0.8090 0.4358 0.1203 0.089 Uiso 1 1 calc R U . . .
H39C H 0.6955 0.5048 0.1180 0.089 Uiso 1 1 calc R U . . .
C40 C 0.5937(4) 0.3589(3) -0.0102(2) 0.0532(10) Uani 1 1 d . . . . .
H40A H 0.5125 0.3067 -0.0478 0.080 Uiso 1 1 calc R U . . .
H40B H 0.5813 0.4177 -0.0171 0.080 Uiso 1 1 calc R U . . .
H40C H 0.6949 0.3487 -0.0147 0.080 Uiso 1 1 calc R U . . .
C41 C 0.4815(3) 0.6846(2) 0.21745(17) 0.0308(7) Uani 1 1 d . . . . .
H41 H 0.4695 0.6775 0.1649 0.037 Uiso 1 1 calc R U . . .
C42 C 0.3309(4) 0.7049(2) 0.23513(17) 0.0351(8) Uani 1 1 d . . . . .
C43 C 0.3594(4) 0.7471(2) 0.31885(18) 0.0404(8) Uani 1 1 d . . . . .
H43A H 0.2608 0.7568 0.3293 0.048 Uiso 1 1 calc R U . . .
H43B H 0.3931 0.7015 0.3405 0.048 Uiso 1 1 calc R U . . .
C44 C 0.4800(4) 0.8401(2) 0.35621(19) 0.0427(9) Uani 1 1 d . . . . .
H44A H 0.4355 0.8915 0.3474 0.051 Uiso 1 1 calc R U . . .
H44B H 0.5145 0.8549 0.4099 0.051 Uiso 1 1 calc R U . . .
C45 C 0.6120(4) 0.8310(2) 0.32491(17) 0.0341(8) Uani 1 1 d . . . . .
C46 C 0.6158(3) 0.7647(2) 0.26330(16) 0.0280(7) Uani 1 1 d . . . . .
C47 C 0.7692(4) 0.7841(2) 0.25708(18) 0.0346(8) Uani 1 1 d . . . . .
C48 C 0.8480(4) 0.8613(2) 0.31578(19) 0.0402(8) Uani 1 1 d . . . . .
C49 C 0.2053(4) 0.6139(3) 0.2029(2) 0.0559(10) Uani 1 1 d . . . . .
H49A H 0.2369 0.5696 0.2258 0.084 Uiso 1 1 calc R U . . .
H49B H 0.1088 0.6273 0.2125 0.084 Uiso 1 1 calc R U . . .
H49C H 0.1896 0.5863 0.1497 0.084 Uiso 1 1 calc R U . . .
C50 C 0.2814(4) 0.7739(3) 0.1992(2) 0.0501(10) Uani 1 1 d . . . . .
H50A H 0.3619 0.8323 0.2199 0.075 Uiso 1 1 calc R U . . .
H50B H 0.2657 0.7463 0.1460 0.075 Uiso 1 1 calc R U . . .
H50C H 0.1849 0.7873 0.2088 0.075 Uiso 1 1 calc R U . . .
C171 C 0.3561(4) 0.6400(2) 0.48554(19) 0.0446(9) Uani 1 1 d . . . . .
H17A H 0.2849 0.6692 0.5103 0.067 Uiso 1 1 calc R U . . .
H17B H 0.3845 0.5917 0.5044 0.067 Uiso 1 1 calc R U . . .
H17C H 0.3060 0.6113 0.4325 0.067 Uiso 1 1 calc R U . . .
C271 C 0.7607(4) 0.2504(3) 0.3003(2) 0.0500(10) Uani 1 1 d . . . . .
H27A H 0.8353 0.2112 0.2943 0.075 Uiso 1 1 calc R U . . .
H27B H 0.7483 0.2653 0.3499 0.075 Uiso 1 1 calc R U . . .
H27C H 0.7982 0.3087 0.2931 0.075 Uiso 1 1 calc R U . . .
C371 C 0.0466(4) 0.3517(3) 0.0165(2) 0.0581(11) Uani 1 1 d . . . . .
H37A H -0.0635 0.3227 -0.0071 0.087 Uiso 1 1 calc R U . . .
H37B H 0.0809 0.3971 -0.0051 0.087 Uiso 1 1 calc R U . . .
H37C H 0.0636 0.3841 0.0694 0.087 Uiso 1 1 calc R U . . .
C471 C 0.8292(4) 0.7295(3) 0.1973(2) 0.0560(10) Uani 1 1 d . . . . .
H47A H 0.9362 0.7608 0.2051 0.084 Uiso 1 1 calc R U . . .
H47B H 0.7659 0.7259 0.1496 0.084 Uiso 1 1 calc R U . . .
H47C H 0.8248 0.6660 0.1978 0.084 Uiso 1 1 calc R U . . .

loop_
_atom_site_aniso_label
_atom_site_aniso_U_11
_atom_site_aniso_U_22
_atom_site_aniso_U_33
_atom_site_aniso_U_23
_atom_site_aniso_U_13
_atom_site_aniso_U_12
S1 0.0634(7) 0.0538(6) 0.0505(6) 0.0083(5) 0.0285(5) 0.0243(5)
S2 0.0579(6) 0.0461(6) 0.0610(6) 0.0213(5) 0.0295(5) 0.0265(5)
S3 0.0540(6) 0.0543(6) 0.0412(6) 0.0158(5) -0.0120(5) -0.0085(5)
S4 0.0416(6) 0.0694(7) 0.0728(7) 0.0315(6) 0.0000(5) -0.0073(5)
O1 0.0376(13) 0.0267(14) 0.0300(13) 0.0028(11) -0.0021(10) 0.0046(11)
O2 0.0392(14) 0.0279(13) 0.0375(15) 0.0095(11) 0.0102(11) 0.0000(10)
O3 0.0491(15) 0.0272(14) 0.0318(13) 0.0030(11) 0.0166(11) 0.0023(11)
O4 0.0446(14) 0.0292(13) 0.0323(15) 0.0074(11) 0.0108(11) 0.0099(10)
O11 0.0396(14) 0.0292(12) 0.0375(13) 0.0052(11) 0.0098(11) 0.0051(11)
O22 0.0400(14) 0.0321(13) 0.0325(13) 0.0020(10) 0.0039(11) 0.0059(11)
O33 0.0536(16) 0.0293(13) 0.0359(13) 0.0054(11) 0.0079(11) 0.0087(12)
O44 0.0481(15) 0.0335(13) 0.0407(14) 0.0071(11) 0.0093(12) 0.0059(12)
C1 0.048(2) 0.050(2) 0.061(3) 0.009(2) 0.020(2) 0.0162(19)
C2 0.096(3) 0.056(3) 0.061(3) 0.030(2) 0.022(2) 0.036(2)
C3 0.037(2) 0.041(2) 0.049(2) 0.0089(18) 0.0035(17) 0.0042(16)
C4 0.083(4) 0.082(4) 0.121(5) 0.048(3) -0.017(3) -0.025(3)
C11 0.0280(18) 0.0270(17) 0.0267(17) 0.0085(14) 0.0033(14) 0.0034(14)
C12 0.0279(18) 0.0367(19) 0.0312(18) 0.0076(15) 0.0084(14) 0.0089(15)
C13 0.0295(19) 0.048(2) 0.038(2) 0.0137(17) 0.0126(15) 0.0011(16)
C14 0.034(2) 0.0355(19) 0.042(2) 0.0151(17) 0.0097(16) -0.0004(15)
C15 0.0323(19) 0.0324(19) 0.0280(18) 0.0089(15) 0.0082(14) 0.0079(16)
C16 0.0274(18) 0.0300(18) 0.0200(16) 0.0081(14) 0.0050(13) 0.0053(14)
C17 0.0283(18) 0.037(2) 0.0251(17) 0.0098(15) 0.0053(14) 0.0056(15)
C18 0.036(2) 0.039(2) 0.0303(19) 0.0085(16) 0.0111(15) 0.0099(16)
C19 0.038(2) 0.051(2) 0.049(2) 0.0031(19) 0.0146(17) 0.0117(18)
C20 0.0288(19) 0.053(2) 0.041(2) 0.0174(18) 0.0055(15) 0.0144(16)
C21 0.0317(18) 0.0285(18) 0.0257(17) 0.0092(14) 0.0069(14) 0.0036(14)
C22 0.0297(18) 0.0316(18) 0.0329(18) 0.0107(15) 0.0096(14) 0.0069(14)
C23 0.0260(18) 0.043(2) 0.0377(19) 0.0204(17) 0.0036(14) 0.0075(15)
C24 0.0304(19) 0.042(2) 0.0317(19) 0.0064(16) 0.0000(15) 0.0028(16)
C25 0.035(2) 0.0307(18) 0.0288(18) 0.0101(16) 0.0077(15) 0.0100(16)
C26 0.0255(17) 0.0260(17) 0.0245(17) 0.0094(15) 0.0047(14) 0.0041(14)
C27 0.0281(18) 0.0326(19) 0.0306(18) 0.0139(16) 0.0070(14) 0.0039(14)
C28 0.034(2) 0.035(2) 0.036(2) 0.0141(17) 0.0101(16) 0.0101(15)
C29 0.043(2) 0.044(2) 0.059(2) 0.0133(19) 0.0211(18) 0.0144(18)
C30 0.034(2) 0.056(2) 0.037(2) 0.0208(18) 0.0137(16) 0.0070(17)
C31 0.042(2) 0.0341(19) 0.0280(18) 0.0124(15) 0.0151(15) 0.0120(16)
C32 0.038(2) 0.043(2) 0.034(2) 0.0120(17) 0.0141(16) 0.0062(16)
C33 0.043(2) 0.054(2) 0.037(2) 0.0145(18) 0.0151(16) 0.0209(18)
C34 0.055(2) 0.038(2) 0.045(2) 0.0114(18) 0.0179(18) 0.0206(18)
C35 0.043(2) 0.033(2) 0.0282(18) 0.0085(16) 0.0100(16) 0.0084(17)
C36 0.040(2) 0.0303(19) 0.0220(17) 0.0083(14) 0.0104(15) 0.0096(15)
C37 0.040(2) 0.034(2) 0.0290(18) 0.0112(16) 0.0060(15) 0.0113(16)
C38 0.046(2) 0.039(2) 0.032(2) 0.0122(17) 0.0031(16) 0.0047(18)
C39 0.043(2) 0.057(3) 0.064(3) 0.005(2) 0.019(2) 0.0030(19)
C40 0.060(3) 0.060(3) 0.052(2) 0.025(2) 0.032(2) 0.018(2)
C41 0.0358(19) 0.0307(18) 0.0312(18) 0.0166(15) 0.0097(14) 0.0114(15)
C42 0.0310(19) 0.039(2) 0.039(2) 0.0172(16) 0.0109(15) 0.0105(15)
C43 0.041(2) 0.049(2) 0.049(2) 0.0263(18) 0.0261(17) 0.0216(17)
C44 0.050(2) 0.044(2) 0.041(2) 0.0142(17) 0.0212(17) 0.0206(18)
C45 0.033(2) 0.0329(19) 0.037(2) 0.0151(17) 0.0074(16) 0.0068(16)
C46 0.0319(19) 0.0264(17) 0.0294(18) 0.0127(15) 0.0093(14) 0.0109(14)
C47 0.034(2) 0.0346(19) 0.042(2) 0.0195(17) 0.0136(16) 0.0119(16)
C48 0.035(2) 0.041(2) 0.047(2) 0.0206(19) 0.0094(17) 0.0079(17)
C49 0.035(2) 0.052(2) 0.077(3) 0.019(2) 0.0174(19) 0.0047(18)
C50 0.039(2) 0.066(3) 0.055(2) 0.032(2) 0.0110(18) 0.0219(19)
C171 0.030(2) 0.046(2) 0.053(2) 0.0125(18) 0.0142(17) 0.0030(16)
C271 0.031(2) 0.050(2) 0.059(2) 0.013(2) 0.0047(17) 0.0072(17)
C371 0.044(2) 0.050(2) 0.073(3) 0.019(2) 0.005(2) 0.0156(19)
C471 0.039(2) 0.059(2) 0.071(3) 0.016(2) 0.027(2) 0.0122(19)

loop_
_atom_type_symbol
_atom_type_description
_atom_type_scat_dispersion_real
_atom_type_scat_dispersion_imag
_atom_type_scat_source
C C 0.0033 0.0016 'International Tables Vol C Tables 4.2.6.8 and 6.1.1.4'
H H 0.0000 0.0000 'International Tables Vol C Tables 4.2.6.8 and 6.1.1.4'
O O 0.0106 0.0060 'International Tables Vol C Tables 4.2.6.8 and 6.1.1.4'
S S 0.1246 0.1234 'International Tables Vol C Tables 4.2.6.8 and 6.1.1.4'

loop_
_geom_angle_atom_site_label_1
_geom_angle_atom_site_label_2
_geom_angle_atom_site_label_3
_geom_angle
_geom_angle_site_symmetry_1
_geom_angle_site_symmetry_3
_geom_angle_publ_flag
C18 S1 C1 102.68(16) . . ?
C28 S2 C2 100.66(17) . . ?
C38 S3 C3 102.82(16) . . ?
C48 S4 C4 102.4(2) . . ?
C11 O1 H1O 110(2) . . ?
C21 O2 H2O 108(2) . . ?
C31 O3 H3O 106(2) . . ?
C41 O4 H4O 109(2) . . ?
C15 O11 C18 105.6(2) . . ?
C25 O22 C28 105.9(2) . . ?
C35 O33 C38 105.9(2) . . ?
C45 O44 C48 105.2(2) . . ?
S1 C1 H1A 109.5 . . ?
S1 C1 H1B 109.5 . . ?
H1A C1 H1B 109.5 . . ?
S1 C1 H1C 109.5 . . ?
H1A C1 H1C 109.5 . . ?
H1B C1 H1C 109.5 . . ?
S2 C2 H2A 109.5 . . ?
S2 C2 H2B 109.5 . . ?
H2A C2 H2B 109.5 . . ?
S2 C2 H2C 109.5 . . ?
H2A C2 H2C 109.5 . . ?
H2B C2 H2C 109.5 . . ?
S3 C3 H3A 109.5 . . ?
S3 C3 H3B 109.5 . . ?
H3A C3 H3B 109.5 . . ?
S3 C3 H3C 109.5 . . ?
H3A C3 H3C 109.5 . . ?
H3B C3 H3C 109.5 . . ?
S4 C4 H4A 109.5 . . ?
S4 C4 H4B 109.5 . . ?
H4A C4 H4B 109.5 . . ?
S4 C4 H4C 109.5 . . ?
H4A C4 H4C 109.5 . . ?
H4B C4 H4C 109.5 . . ?
O1 C11 C16 107.3(2) . . ?
O1 C11 C12 113.5(2) . . ?
C16 C11 C12 110.8(2) . . ?
O1 C11 H11 108.4 . . ?
C16 C11 H11 108.4 . . ?
C12 C11 H11 108.4 . . ?
C19 C12 C20 108.7(3) . . ?
C19 C12 C13 109.0(3) . . ?
C20 C12 C13 110.9(3) . . ?
C19 C12 C11 110.4(3) . . ?
C20 C12 C11 107.8(2) . . ?
C13 C12 C11 110.0(3) . . ?
C14 C13 C12 114.1(3) . . ?
C14 C13 H13A 108.7 . . ?
C12 C13 H13A 108.7 . . ?
C14 C13 H13B 108.7 . . ?
C12 C13 H13B 108.7 . . ?
H13A C13 H13B 107.6 . . ?
C15 C14 C13 107.2(3) . . ?
C15 C14 H14A 110.3 . . ?
C13 C14 H14A 110.3 . . ?
C15 C14 H14B 110.3 . . ?
C13 C14 H14B 110.3 . . ?
H14A C14 H14B 108.5 . . ?
C16 C15 O11 111.0(3) . . ?
C16 C15 C14 127.7(3) . . ?
O11 C15 C14 121.4(3) . . ?
C15 C16 C17 106.9(3) . . ?
C15 C16 C11 123.2(3) . . ?
C17 C16 C11 129.9(3) . . ?
C18 C17 C16 106.6(3) . . ?
C18 C17 C171 126.9(3) . . ?
C16 C17 C171 126.5(3) . . ?
C17 C18 O11 109.9(3) . . ?
C17 C18 S1 132.9(3) . . ?
O11 C18 S1 117.1(2) . . ?
C12 C19 H19A 109.5 . . ?
C12 C19 H19B 109.5 . . ?
H19A C19 H19B 109.5 . . ?
C12 C19 H19C 109.5 . . ?
H19A C19 H19C 109.5 . . ?
H19B C19 H19C 109.5 . . ?
C12 C20 H20A 109.5 . . ?
C12 C20 H20B 109.5 . . ?
H20A C20 H20B 109.5 . . ?
C12 C20 H20C 109.5 . . ?
H20A C20 H20C 109.5 . . ?
H20B C20 H20C 109.5 . . ?
O2 C21 C26 110.0(2) . . ?
O2 C21 C22 113.8(2) . . ?
C26 C21 C22 110.3(2) . . ?
O2 C21 H21 107.5 . . ?
C26 C21 H21 107.5 . . ?
C22 C21 H21 107.5 . . ?
C29 C22 C23 109.6(3) . . ?
C29 C22 C30 109.1(3) . . ?
C23 C22 C30 110.2(3) . . ?
C29 C22 C21 109.8(3) . . ?
C23 C22 C21 110.5(2) . . ?
C30 C22 C21 107.5(2) . . ?
C24 C23 C22 113.5(2) . . ?
C24 C23 H23A 108.9 . . ?
C22 C23 H23A 108.9 . . ?
C24 C23 H23B 108.9 . . ?
C22 C23 H23B 108.9 . . ?
H23A C23 H23B 107.7 . . ?
C25 C24 C23 108.0(3) . . ?
C25 C24 H24A 110.1 . . ?
C23 C24 H24A 110.1 . . ?
C25 C24 H24B 110.1 . . ?
C23 C24 H24B 110.1 . . ?
H24A C24 H24B 108.4 . . ?
C26 C25 O22 110.8(3) . . ?
C26 C25 C24 128.0(3) . . ?
O22 C25 C24 121.2(3) . . ?
C25 C26 C27 106.9(3) . . ?
C25 C26 C21 122.6(3) . . ?
C27 C26 C21 130.5(3) . . ?
C28 C27 C26 106.0(3) . . ?
C28 C27 C271 127.2(3) . . ?
C26 C27 C271 126.7(3) . . ?
C27 C28 O22 110.4(3) . . ?
C27 C28 S2 132.6(3) . . ?
O22 C28 S2 117.0(2) . . ?
C22 C29 H29A 109.5 . . ?
C22 C29 H29B 109.5 . . ?
H29A C29 H29B 109.5 . . ?
C22 C29 H29C 109.5 . . ?
H29A C29 H29C 109.5 . . ?
H29B C29 H29C 109.5 . . ?
C22 C30 H30A 109.5 . . ?
C22 C30 H30B 109.5 . . ?
H30A C30 H30B 109.5 . . ?
C22 C30 H30C 109.5 . . ?
H30A C30 H30C 109.5 . . ?
H30B C30 H30C 109.5 . . ?
O3 C31 C36 107.2(2) . . ?
O3 C31 C32 113.4(2) . . ?
C36 C31 C32 110.8(3) . . ?
O3 C31 H31 108.5 . . ?
C36 C31 H31 108.5 . . ?
C32 C31 H31 108.5 . . ?
C39 C32 C40 109.5(3) . . ?
C39 C32 C31 110.4(3) . . ?
C40 C32 C31 107.7(3) . . ?
C39 C32 C33 109.1(3) . . ?
C40 C32 C33 110.5(3) . . ?
C31 C32 C33 109.7(3) . . ?
C34 C33 C32 114.0(3) . . ?
C34 C33 H33A 108.7 . . ?
C32 C33 H33A 108.7 . . ?
C34 C33 H33B 108.7 . . ?
C32 C33 H33B 108.7 . . ?
H33A C33 H33B 107.6 . . ?
C35 C34 C33 107.6(3) . . ?
C35 C34 H34A 110.2 . . ?
C33 C34 H34A 110.2 . . ?
C35 C34 H34B 110.2 . . ?
C33 C34 H34B 110.2 . . ?
H34A C34 H34B 108.5 . . ?
C36 C35 O33 110.7(3) . . ?
C36 C35 C34 127.8(3) . . ?
O33 C35 C34 121.6(3) . . ?
C35 C36 C37 107.3(3) . . ?
C35 C36 C31 122.8(3) . . ?
C37 C36 C31 129.9(3) . . ?
C38 C37 C36 106.0(3) . . ?
C38 C37 C371 127.4(3) . . ?
C36 C37 C371 126.6(3) . . ?
C37 C38 O33 110.2(3) . . ?
C37 C38 S3 132.1(3) . . ?
O33 C38 S3 117.7(2) . . ?
C32 C39 H39A 109.5 . . ?
C32 C39 H39B 109.5 . . ?
H39A C39 H39B 109.5 . . ?
C32 C39 H39C 109.5 . . ?
H39A C39 H39C 109.5 . . ?
H39B C39 H39C 109.5 . . ?
C32 C40 H40A 109.5 . . ?
C32 C40 H40B 109.5 . . ?
H40A C40 H40B 109.5 . . ?
C32 C40 H40C 109.5 . . ?
H40A C40 H40C 109.5 . . ?
H40B C40 H40C 109.5 . . ?
O4 C41 C46 109.5(2) . . ?
O4 C41 C42 113.8(2) . . ?
C46 C41 C42 111.1(3) . . ?
O4 C41 H41 107.4 . . ?
C46 C41 H41 107.4 . . ?
C42 C41 H41 107.4 . . ?
C49 C42 C50 109.4(3) . . ?
C49 C42 C43 109.7(3) . . ?
C50 C42 C43 110.7(3) . . ?
C49 C42 C41 109.6(3) . . ?
C50 C42 C41 107.6(3) . . ?
C43 C42 C41 109.8(3) . . ?
C44 C43 C42 113.9(3) . . ?
C44 C43 H43A 108.8 . . ?
C42 C43 H43A 108.8 . . ?
C44 C43 H43B 108.8 . . ?
C42 C43 H43B 108.8 . . ?
H43A C43 H43B 107.7 . . ?
C45 C44 C43 108.0(3) . . ?
C45 C44 H44A 110.1 . . ?
C43 C44 H44A 110.1 . . ?
C45 C44 H44B 110.1 . . ?
C43 C44 H44B 110.1 . . ?
H44A C44 H44B 108.4 . . ?
C46 C45 O44 111.1(3) . . ?
C46 C45 C44 127.7(3) . . ?
O44 C45 C44 121.2(3) . . ?
C45 C46 C47 107.0(3) . . ?
C45 C46 C41 122.5(3) . . ?
C47 C46 C41 130.3(3) . . ?
C48 C47 C46 106.2(3) . . ?
C48 C47 C471 127.1(3) . . ?
C46 C47 C471 126.8(3) . . ?
C47 C48 O44 110.4(3) . . ?
C47 C48 S4 132.5(3) . . ?
O44 C48 S4 116.9(2) . . ?
C42 C49 H49A 109.5 . . ?
C42 C49 H49B 109.5 . . ?
H49A C49 H49B 109.5 . . ?
C42 C49 H49C 109.5 . . ?
H49A C49 H49C 109.5 . . ?
H49B C49 H49C 109.5 . . ?
C42 C50 H50A 109.5 . . ?
C42 C50 H50B 109.5 . . ?
H50A C50 H50B 109.5 . . ?
C42 C50 H50C 109.5 . . ?
H50A C50 H50C 109.5 . . ?
H50B C50 H50C 109.5 . . ?
C17 C171 H17A 109.5 . . ?
C17 C171 H17B 109.5 . . ?
H17A C171 H17B 109.5 . . ?
C17 C171 H17C 109.5 . . ?
H17A C171 H17C 109.5 . . ?
H17B C171 H17C 109.5 . . ?
C27 C271 H27A 109.5 . . ?
C27 C271 H27B 109.5 . . ?
H27A C271 H27B 109.5 . . ?
C27 C271 H27C 109.5 . . ?
H27A C271 H27C 109.5 . . ?
H27B C271 H27C 109.5 . . ?
C37 C371 H37A 109.5 . . ?
C37 C371 H37B 109.5 . . ?
H37A C371 H37B 109.5 . . ?
C37 C371 H37C 109.5 . . ?
H37A C371 H37C 109.5 . . ?
H37B C371 H37C 109.5 . . ?
C47 C471 H47A 109.5 . . ?
C47 C471 H47B 109.5 . . ?
H47A C471 H47B 109.5 . . ?
C47 C471 H47C 109.5 . . ?
H47A C471 H47C 109.5 . . ?
H47B C471 H47C 109.5 . . ?

loop_
_geom_bond_atom_site_label_1
_geom_bond_atom_site_label_2
_geom_bond_distance
_geom_bond_site_symmetry_2
_geom_bond_publ_flag
S1 C18 1.739(3) . ?
S1 C1 1.789(4) . ?
S2 C28 1.735(3) . ?
S2 C2 1.802(4) . ?
S3 C38 1.740(3) . ?
S3 C3 1.799(4) . ?
S4 C48 1.733(3) . ?
S4 C4 1.736(5) . ?
O1 C11 1.435(3) . ?
O1 H1O 0.822(18) . ?
O2 C21 1.434(4) . ?
O2 H2O 0.820(18) . ?
O3 C31 1.442(4) . ?
O3 H3O 0.810(17) . ?
O4 C41 1.434(4) . ?
O4 H4O 0.821(18) . ?
O11 C15 1.374(4) . ?
O11 C18 1.398(4) . ?
O22 C25 1.368(4) . ?
O22 C28 1.389(4) . ?
O33 C35 1.370(4) . ?
O33 C38 1.387(4) . ?
O44 C45 1.365(4) . ?
O44 C48 1.401(4) . ?
C1 H1A 0.9800 . ?
C1 H1B 0.9800 . ?
C1 H1C 0.9800 . ?
C2 H2A 0.9800 . ?
C2 H2B 0.9800 . ?
C2 H2C 0.9800 . ?
C3 H3A 0.9800 . ?
C3 H3B 0.9800 . ?
C3 H3C 0.9800 . ?
C4 H4A 0.9800 . ?
C4 H4B 0.9800 . ?
C4 H4C 0.9800 . ?
C11 C16 1.495(4) . ?
C11 C12 1.546(4) . ?
C11 H11 1.0000 . ?
C12 C19 1.531(4) . ?
C12 C20 1.535(4) . ?
C12 C13 1.538(4) . ?
C13 C14 1.532(4) . ?
C13 H13A 0.9900 . ?
C13 H13B 0.9900 . ?
C14 C15 1.475(4) . ?
C14 H14A 0.9900 . ?
C14 H14B 0.9900 . ?
C15 C16 1.341(4) . ?
C16 C17 1.432(4) . ?
C17 C18 1.351(4) . ?
C17 C171 1.496(4) . ?
C19 H19A 0.9800 . ?
C19 H19B 0.9800 . ?
C19 H19C 0.9800 . ?
C20 H20A 0.9800 . ?
C20 H20B 0.9800 . ?
C20 H20C 0.9800 . ?
C21 C26 1.494(4) . ?
C21 C22 1.544(4) . ?
C21 H21 1.0000 . ?
C22 C29 1.531(4) . ?
C22 C23 1.535(4) . ?
C22 C30 1.540(4) . ?
C23 C24 1.534(4) . ?
C23 H23A 0.9900 . ?
C23 H23B 0.9900 . ?
C24 C25 1.473(4) . ?
C24 H24A 0.9900 . ?
C24 H24B 0.9900 . ?
C25 C26 1.344(4) . ?
C26 C27 1.437(4) . ?
C27 C28 1.349(4) . ?
C27 C271 1.493(4) . ?
C29 H29A 0.9800 . ?
C29 H29B 0.9800 . ?
C29 H29C 0.9800 . ?
C30 H30A 0.9800 . ?
C30 H30B 0.9800 . ?
C30 H30C 0.9800 . ?
C31 C36 1.494(4) . ?
C31 C32 1.540(4) . ?
C31 H31 1.0000 . ?
C32 C39 1.525(5) . ?
C32 C40 1.534(4) . ?
C32 C33 1.540(5) . ?
C33 C34 1.529(5) . ?
C33 H33A 0.9900 . ?
C33 H33B 0.9900 . ?
C34 C35 1.473(5) . ?
C34 H34A 0.9900 . ?
C34 H34B 0.9900 . ?
C35 C36 1.342(4) . ?
C36 C37 1.429(4) . ?
C37 C38 1.358(4) . ?
C37 C371 1.485(5) . ?
C39 H39A 0.9800 . ?
C39 H39B 0.9800 . ?
C39 H39C 0.9800 . ?
C40 H40A 0.9800 . ?
C40 H40B 0.9800 . ?
C40 H40C 0.9800 . ?
C41 C46 1.489(4) . ?
C41 C42 1.546(4) . ?
C41 H41 1.0000 . ?
C42 C49 1.528(5) . ?
C42 C50 1.531(4) . ?
C42 C43 1.536(4) . ?
C43 C44 1.526(5) . ?
C43 H43A 0.9900 . ?
C43 H43B 0.9900 . ?
C44 C45 1.480(4) . ?
C44 H44A 0.9900 . ?
C44 H44B 0.9900 . ?
C45 C46 1.340(4) . ?
C46 C47 1.431(4) . ?
C47 C48 1.344(4) . ?
C47 C471 1.492(5) . ?
C49 H49A 0.9800 . ?
C49 H49B 0.9800 . ?
C49 H49C 0.9800 . ?
C50 H50A 0.9800 . ?
C50 H50B 0.9800 . ?
C50 H50C 0.9800 . ?
C171 H17A 0.9800 . ?
C171 H17B 0.9800 . ?
C171 H17C 0.9800 . ?
C271 H27A 0.9800 . ?
C271 H27B 0.9800 . ?
C271 H27C 0.9800 . ?
C371 H37A 0.9800 . ?
C371 H37B 0.9800 . ?
C371 H37C 0.9800 . ?
C471 H47A 0.9800 . ?
C471 H47B 0.9800 . ?
C471 H47C 0.9800 . ?

loop_
_geom_hbond_atom_site_label_D
_geom_hbond_atom_site_label_H
_geom_hbond_atom_site_label_A
_geom_hbond_distance_DH
_geom_hbond_distance_HA
_geom_hbond_distance_DA
_geom_hbond_angle_DHA
_geom_hbond_site_symmetry_A
O1 H1O O2 0.822(18) 1.890(19) 2.704(3) 171(3) .
O2 H2O O3 0.820(18) 1.95(2) 2.731(3) 158(3) .
O3 H3O O4 0.810(17) 1.93(2) 2.709(3) 162(3) .
O4 H4O O1 0.821(18) 1.95(2) 2.730(3) 159(3) .

loop_
_geom_torsion_atom_site_label_1
_geom_torsion_atom_site_label_2
_geom_torsion_atom_site_label_3
_geom_torsion_atom_site_label_4
_geom_torsion
_geom_torsion_site_symmetry_1
_geom_torsion_site_symmetry_2
_geom_torsion_site_symmetry_3
_geom_torsion_site_symmetry_4
_geom_torsion_publ_flag
O1 C11 C12 C19 -42.0(3) . . . . ?
C16 C11 C12 C19 -162.8(3) . . . . ?
O1 C11 C12 C20 -160.6(2) . . . . ?
C16 C11 C12 C20 78.6(3) . . . . ?
O1 C11 C12 C13 78.3(3) . . . . ?
C16 C11 C12 C13 -42.4(3) . . . . ?
C19 C12 C13 C14 -177.2(3) . . . . ?
C20 C12 C13 C14 -57.6(4) . . . . ?
C11 C12 C13 C14 61.6(3) . . . . ?
C12 C13 C14 C15 -45.4(4) . . . . ?
C18 O11 C15 C16 -0.2(3) . . . . ?
C18 O11 C15 C14 -179.2(3) . . . . ?
C13 C14 C15 C16 15.5(4) . . . . ?
C13 C14 C15 O11 -165.6(3) . . . . ?
O11 C15 C16 C17 0.2(3) . . . . ?
C14 C15 C16 C17 179.2(3) . . . . ?
O11 C15 C16 C11 -179.7(2) . . . . ?
C14 C15 C16 C11 -0.7(5) . . . . ?
O1 C11 C16 C15 -109.9(3) . . . . ?
C12 C11 C16 C15 14.5(4) . . . . ?
O1 C11 C16 C17 70.3(4) . . . . ?
C12 C11 C16 C17 -165.3(3) . . . . ?
C15 C16 C17 C18 -0.1(3) . . . . ?
C11 C16 C17 C18 179.7(3) . . . . ?
C15 C16 C17 C171 179.9(3) . . . . ?
C11 C16 C17 C171 -0.3(5) . . . . ?
C16 C17 C18 O11 0.0(3) . . . . ?
C171 C17 C18 O11 -180.0(3) . . . . ?
C16 C17 C18 S1 -177.2(3) . . . . ?
C171 C17 C18 S1 2.8(5) . . . . ?
C15 O11 C18 C17 0.1(3) . . . . ?
C15 O11 C18 S1 177.8(2) . . . . ?
C1 S1 C18 C17 -92.6(4) . . . . ?
C1 S1 C18 O11 90.3(3) . . . . ?
O2 C21 C22 C29 -42.2(3) . . . . ?
C26 C21 C22 C29 -166.3(3) . . . . ?
O2 C21 C22 C23 78.9(3) . . . . ?
C26 C21 C22 C23 -45.2(3) . . . . ?
O2 C21 C22 C30 -160.8(2) . . . . ?
C26 C21 C22 C30 75.2(3) . . . . ?
C29 C22 C23 C24 -177.3(3) . . . . ?
C30 C22 C23 C24 -57.3(3) . . . . ?
C21 C22 C23 C24 61.5(3) . . . . ?
C22 C23 C24 C25 -43.0(4) . . . . ?
C28 O22 C25 C26 -0.1(3) . . . . ?
C28 O22 C25 C24 180.0(3) . . . . ?
C23 C24 C25 C26 13.7(4) . . . . ?
C23 C24 C25 O22 -166.4(3) . . . . ?
O22 C25 C26 C27 0.1(3) . . . . ?
C24 C25 C26 C27 180.0(3) . . . . ?
O22 C25 C26 C21 178.8(2) . . . . ?
C24 C25 C26 C21 -1.3(5) . . . . ?
O2 C21 C26 C25 -109.1(3) . . . . ?
C22 C21 C26 C25 17.2(4) . . . . ?
O2 C21 C26 C27 69.4(4) . . . . ?
C22 C21 C26 C27 -164.3(3) . . . . ?
C25 C26 C27 C28 0.0(3) . . . . ?
C21 C26 C27 C28 -178.6(3) . . . . ?
C25 C26 C27 C271 179.5(3) . . . . ?
C21 C26 C27 C271 0.9(5) . . . . ?
C26 C27 C28 O22 -0.1(3) . . . . ?
C271 C27 C28 O22 -179.6(3) . . . . ?
C26 C27 C28 S2 176.7(3) . . . . ?
C271 C27 C28 S2 -2.8(5) . . . . ?
C25 O22 C28 C27 0.1(3) . . . . ?
C25 O22 C28 S2 -177.2(2) . . . . ?
C2 S2 C28 C27 105.9(3) . . . . ?
C2 S2 C28 O22 -77.5(3) . . . . ?
O3 C31 C32 C39 -44.1(4) . . . . ?
C36 C31 C32 C39 -164.6(3) . . . . ?
O3 C31 C32 C40 -163.5(3) . . . . ?
C36 C31 C32 C40 76.0(3) . . . . ?
O3 C31 C32 C33 76.2(3) . . . . ?
C36 C31 C32 C33 -44.4(3) . . . . ?
C39 C32 C33 C34 -177.2(3) . . . . ?
C40 C32 C33 C34 -56.8(4) . . . . ?
C31 C32 C33 C34 61.8(4) . . . . ?
C32 C33 C34 C35 -44.1(4) . . . . ?
C38 O33 C35 C36 -0.6(3) . . . . ?
C38 O33 C35 C34 179.6(3) . . . . ?
C33 C34 C35 C36 14.2(5) . . . . ?
C33 C34 C35 O33 -166.1(3) . . . . ?
O33 C35 C36 C37 0.3(3) . . . . ?
C34 C35 C36 C37 -179.9(3) . . . . ?
O33 C35 C36 C31 179.3(3) . . . . ?
C34 C35 C36 C31 -0.9(5) . . . . ?
O3 C31 C36 C35 -107.6(3) . . . . ?
C32 C31 C36 C35 16.5(4) . . . . ?
O3 C31 C36 C37 71.2(4) . . . . ?
C32 C31 C36 C37 -164.7(3) . . . . ?
C35 C36 C37 C38 0.1(4) . . . . ?
C31 C36 C37 C38 -178.8(3) . . . . ?
C35 C36 C37 C371 179.0(3) . . . . ?
C31 C36 C37 C371 0.1(5) . . . . ?
C36 C37 C38 O33 -0.4(4) . . . . ?
C371 C37 C38 O33 -179.3(3) . . . . ?
C36 C37 C38 S3 -179.0(3) . . . . ?
C371 C37 C38 S3 2.1(6) . . . . ?
C35 O33 C38 C37 0.6(3) . . . . ?
C35 O33 C38 S3 179.4(2) . . . . ?
C3 S3 C38 C37 -94.8(4) . . . . ?
C3 S3 C38 O33 86.7(3) . . . . ?
O4 C41 C42 C49 -41.2(4) . . . . ?
C46 C41 C42 C49 -165.4(3) . . . . ?
O4 C41 C42 C50 -160.1(3) . . . . ?
C46 C41 C42 C50 75.7(3) . . . . ?
O4 C41 C42 C43 79.3(3) . . . . ?
C46 C41 C42 C43 -44.8(3) . . . . ?
C49 C42 C43 C44 -178.3(3) . . . . ?
C50 C42 C43 C44 -57.4(4) . . . . ?
C41 C42 C43 C44 61.3(3) . . . . ?
C42 C43 C44 C45 -44.1(4) . . . . ?
C48 O44 C45 C46 -1.0(3) . . . . ?
C48 O44 C45 C44 178.2(3) . . . . ?
C43 C44 C45 C46 15.4(5) . . . . ?
C43 C44 C45 O44 -163.7(3) . . . . ?
O44 C45 C46 C47 0.7(3) . . . . ?
C44 C45 C46 C47 -178.5(3) . . . . ?
O44 C45 C46 C41 176.2(3) . . . . ?
C44 C45 C46 C41 -3.0(5) . . . . ?
O4 C41 C46 C45 -108.6(3) . . . . ?
C42 C41 C46 C45 18.0(4) . . . . ?
O4 C41 C46 C47 65.8(4) . . . . ?
C42 C41 C46 C47 -167.6(3) . . . . ?
C45 C46 C47 C48 0.0(3) . . . . ?
C41 C46 C47 C48 -175.1(3) . . . . ?
C45 C46 C47 C471 -179.9(3) . . . . ?
C41 C46 C47 C471 5.1(5) . . . . ?
C46 C47 C48 O44 -0.6(4) . . . . ?
C471 C47 C48 O44 179.2(3) . . . . ?
C46 C47 C48 S4 173.5(3) . . . . ?
C471 C47 C48 S4 -6.7(6) . . . . ?
C45 O44 C48 C47 1.0(3) . . . . ?
C45 O44 C48 S4 -174.1(2) . . . . ?
C4 S4 C48 C47 88.6(4) . . . . ?
C4 S4 C48 O44 -97.6(3) . . . . ?
